data_1502276
loop_
_publ_author_name
'Kwiatkowski, Piotr'
'Dudzi\'nski, Krzysztof'
'\/Ly\.zwa, Dawid'

_publ_section_title
;
 Effect of high pressure on the organocatalytic asymmetric Michael
 reaction: highly enantioselective synthesis of \g-nitroketones with
 quaternary stereogenic centers.
;
_journal_issue 14
_journal_name_full 'Organic letters'
_journal_page_first 3624
_journal_page_last 3627
_journal_paper_doi 10.1021/ol201275h
_journal_volume 13
_journal_year 2011
_chemical_absolute_configuration ad
_chemical_formula_moiety 'C13 H14 Br N O3'
_chemical_formula_sum 'C13 H14 Br N O3'
_chemical_formula_weight 312.16
_chemical_name_systematic
; 
 ? 
;
_space_group_IT_number 19
_symmetry_cell_setting orthorhombic
_symmetry_space_group_name_Hall 'P 2ac 2ab'
_symmetry_space_group_name_H-M 'P 21 21 21'
_atom_sites_solution_hydrogens geom
_atom_sites_solution_primary direct
_atom_sites_solution_secondary difmap
_audit_creation_method SHELXL-97
_cell_angle_alpha 90.00
_cell_angle_beta 90.00
_cell_angle_gamma 90.00
_cell_formula_units_Z 4
_cell_length_a 6.33210(10)
_cell_length_b 9.31190(10)
_cell_length_c 21.7921(4)
_cell_measurement_reflns_used 31066
_cell_measurement_temperature 100(2)
_cell_measurement_theta_max 28.3019
_cell_measurement_theta_min 2.7985
_cell_volume 1284.95(3)
_computing_cell_refinement
;
CrysAlisPro, Agilent Technologies,
Version 1.171.35.4 (release 09-12-2010 CrysAlis171 .NET)
(compiled Dec  9 2010,10:47:41)
;
_computing_data_collection
;
CrysAlisPro, Agilent Technologies,
Version 1.171.35.4 (release 09-12-2010 CrysAlis171 .NET)
(compiled Dec  9 2010,10:47:41)
;
_computing_data_reduction
;
CrysAlisPro, Agilent Technologies,
Version 1.171.35.4 (release 09-12-2010 CrysAlis171 .NET)
(compiled Dec  9 2010,10:47:41)
;
_computing_molecular_graphics 'ortep, Wingx, Mercury'
_computing_publication_material SHELXTL-97
_computing_structure_refinement 'SHELXL-97 (Sheldrick, 1997)'
_computing_structure_solution 'SHELXS-97 (Sheldrick, 1990)'
_diffrn_ambient_temperature 100(2)
_diffrn_detector_area_resol_mean 8.4441
_diffrn_measured_fraction_theta_full 0.999
_diffrn_measured_fraction_theta_max 0.999
_diffrn_measurement_device_type 'Xcalibur, Opal'
_diffrn_measurement_method 'omega scan'
_diffrn_radiation_monochromator graphite
_diffrn_radiation_source 'Enhance (Mo) X-ray Source'
_diffrn_radiation_type MoK\a
_diffrn_radiation_wavelength 0.71073
_diffrn_reflns_av_R_equivalents 0.0298
_diffrn_reflns_av_sigmaI/netI 0.0107
_diffrn_reflns_limit_h_max 8
_diffrn_reflns_limit_h_min -7
_diffrn_reflns_limit_k_max 11
_diffrn_reflns_limit_k_min -11
_diffrn_reflns_limit_l_max 27
_diffrn_reflns_limit_l_min -27
_diffrn_reflns_number 48429
_diffrn_reflns_theta_full 26.72
_diffrn_reflns_theta_max 26.72
_diffrn_reflns_theta_min 2.88
_exptl_absorpt_coefficient_mu 3.199
_exptl_absorpt_correction_T_max 0.5671
_exptl_absorpt_correction_T_min 0.4371
_exptl_absorpt_correction_type multi-scan
_exptl_absorpt_process_details
;
CrysAlisPro, Agilent Technologies,
Version 1.171.35.4 (release 09-12-2010 CrysAlis171 .NET)
(compiled Dec  9 2010,10:47:41)
Empirical absorption correction using spherical harmonics,
 implemented in SCALE3 ABSPACK scaling algorithm.
;
_exptl_crystal_colour colourless
_exptl_crystal_density_diffrn 1.614
_exptl_crystal_density_method 'not measured'
_exptl_crystal_description prismatic
_exptl_crystal_F_000 632
_exptl_crystal_size_max 0.31
_exptl_crystal_size_mid 0.22
_exptl_crystal_size_min 0.20
_refine_diff_density_max 0.493
_refine_diff_density_min -0.371
_refine_diff_density_rms 0.047
_refine_ls_abs_structure_details 'Flack H D (1983), Acta Cryst. A39, 876-881, 1592 Friedel pairs'
_refine_ls_abs_structure_Flack -0.008(6)
_refine_ls_extinction_method none
_refine_ls_goodness_of_fit_ref 1.151
_refine_ls_hydrogen_treatment constr
_refine_ls_matrix_type full
_refine_ls_number_parameters 163
_refine_ls_number_reflns 2713
_refine_ls_number_restraints 0
_refine_ls_restrained_S_all 1.151
_refine_ls_R_factor_all 0.0176
_refine_ls_R_factor_gt 0.0166
_refine_ls_shift/su_max 0.002
_refine_ls_shift/su_mean 0.000
_refine_ls_structure_factor_coef Fsqd
_refine_ls_weighting_details 'calc w=1/[\s^2^(Fo^2^)+(0.0167P)^2^+0.6210P] where P=(Fo^2^+2Fc^2^)/3'
_refine_ls_weighting_scheme calc
_refine_ls_wR_factor_gt 0.0409
_refine_ls_wR_factor_ref 0.0418
_reflns_number_gt 2641
_reflns_number_total 2713
_reflns_threshold_expression >2sigma(I)
_cod_data_source_file ol201275h_si_001.cif
_cod_data_source_block shelxl
_cod_original_sg_symbol_H-M P212121
_cod_database_code 1502276

loop_
_symmetry_equiv_pos_as_xyz
'x, y, z'
'-x+1/2, -y, z+1/2'
'x+1/2, -y+1/2, -z'
'-x, y+1/2, -z+1/2'

loop_
_atom_site_label
_atom_site_type_symbol
_atom_site_fract_x
_atom_site_fract_y
_atom_site_fract_z
_atom_site_U_iso_or_equiv
_atom_site_adp_type
_atom_site_occupancy
_atom_site_symmetry_multiplicity
_atom_site_calc_flag
_atom_site_refinement_flags
Br1 Br 0.47046(3) 0.862660(19) 0.952613(8) 0.02167(5) Uani 1 1 d .
O1 O 1.0449(3) 0.43920(14) 0.72286(6) 0.0257(3) Uani 1 1 d .
O2 O 1.1892(2) 0.14116(17) 0.92424(7) 0.0266(3) Uani 1 1 d .
O3 O 1.0313(2) 0.32193(13) 0.96660(6) 0.0249(3) Uani 1 1 d .
N1 N 1.0316(3) 0.21380(15) 0.93446(6) 0.0171(3) Uani 1 1 d .
C1 C 0.9244(3) 0.3530(2) 0.74585(8) 0.0193(4) Uani 1 1 d .
C2 C 0.9718(3) 0.28465(18) 0.80731(7) 0.0143(3) Uani 1 1 d .
H2A H 1.0835 0.3411 0.8280 0.017 Uiso 1 1 calc R
H2B H 1.0279 0.1868 0.8003 0.017 Uiso 1 1 calc R
C3 C 0.7785(3) 0.27448(18) 0.85039(8) 0.0131(3) Uani 1 1 d .
C4 C 0.5965(3) 0.2030(2) 0.81424(9) 0.0194(4) Uani 1 1 d .
H4A H 0.6397 0.1051 0.8017 0.023 Uiso 1 1 calc R
H4B H 0.4712 0.1941 0.8411 0.023 Uiso 1 1 calc R
C5 C 0.5382(3) 0.2902(2) 0.75732(9) 0.0264(4) Uani 1 1 d .
H5A H 0.4916 0.3873 0.7699 0.032 Uiso 1 1 calc R
H5B H 0.4194 0.2430 0.7357 0.032 Uiso 1 1 calc R
C6 C 0.7280(3) 0.3028(3) 0.71367(9) 0.0282(5) Uani 1 1 d .
H6A H 0.7554 0.2080 0.6947 0.034 Uiso 1 1 calc R
H6B H 0.6930 0.3711 0.6804 0.034 Uiso 1 1 calc R
C7 C 0.8303(3) 0.17145(18) 0.90368(8) 0.0158(4) Uani 1 1 d .
H7A H 0.7137 0.1731 0.9339 0.019 Uiso 1 1 calc R
H7B H 0.8432 0.0723 0.8877 0.019 Uiso 1 1 calc R
C8 C 0.7090(3) 0.42166(19) 0.87515(8) 0.0141(3) Uani 1 1 d .
C9 C 0.8193(3) 0.5480(2) 0.86362(8) 0.0168(4) Uani 1 1 d .
H9 H 0.9441 0.5444 0.8395 0.020 Uiso 1 1 calc R
C10 C 0.7510(3) 0.67963(19) 0.88661(8) 0.0189(4) Uani 1 1 d .
H10 H 0.8287 0.7649 0.8786 0.023 Uiso 1 1 calc R
C11 C 0.5685(3) 0.68430(19) 0.92131(8) 0.0170(4) Uani 1 1 d .
C12 C 0.4551(3) 0.56065(19) 0.93406(8) 0.0190(4) Uani 1 1 d .
H12 H 0.3305 0.5648 0.9583 0.023 Uiso 1 1 calc R
C13 C 0.5262(3) 0.43104(19) 0.91098(8) 0.0172(3) Uani 1 1 d .
H13 H 0.4487 0.3461 0.9197 0.021 Uiso 1 1 calc R

loop_
_atom_site_aniso_label
_atom_site_aniso_U_11
_atom_site_aniso_U_22
_atom_site_aniso_U_33
_atom_site_aniso_U_23
_atom_site_aniso_U_13
_atom_site_aniso_U_12
Br1 0.02643(9) 0.01545(8) 0.02315(9) -0.00395(7) 0.00140(7) 0.00402(7)
O1 0.0289(8) 0.0246(7) 0.0235(7) 0.0085(5) 0.0061(6) 0.0059(7)
O2 0.0199(7) 0.0230(7) 0.0370(8) 0.0044(7) -0.0027(6) 0.0068(7)
O3 0.0310(7) 0.0211(6) 0.0224(6) -0.0036(5) -0.0062(6) -0.0006(6)
N1 0.0193(8) 0.0163(7) 0.0157(7) 0.0065(5) -0.0007(6) -0.0008(7)
C1 0.0207(9) 0.0218(9) 0.0155(8) -0.0006(7) 0.0043(7) 0.0081(8)
C2 0.0114(8) 0.0144(7) 0.0172(8) 0.0000(6) 0.0009(7) 0.0027(7)
C3 0.0098(8) 0.0137(8) 0.0158(8) -0.0006(6) -0.0003(7) -0.0005(7)
C4 0.0136(9) 0.0226(9) 0.0221(9) -0.0068(8) 0.0000(7) -0.0026(8)
C5 0.0159(9) 0.0407(11) 0.0226(9) -0.0081(8) -0.0059(8) 0.0058(10)
C6 0.0258(12) 0.0427(12) 0.0162(9) -0.0034(9) -0.0026(8) 0.0058(10)
C7 0.0153(9) 0.0126(9) 0.0195(9) 0.0022(7) 0.0008(7) -0.0016(6)
C8 0.0123(9) 0.0166(8) 0.0136(8) 0.0002(7) -0.0014(7) 0.0017(7)
C9 0.0161(9) 0.0179(9) 0.0163(9) 0.0009(7) 0.0031(7) -0.0003(7)
C10 0.0231(10) 0.0142(9) 0.0195(9) 0.0016(7) 0.0012(8) -0.0036(7)
C11 0.0204(10) 0.0151(8) 0.0154(8) -0.0021(6) -0.0026(7) 0.0044(7)
C12 0.0157(8) 0.0217(9) 0.0195(8) -0.0010(6) 0.0024(7) 0.0018(8)
C13 0.0145(9) 0.0174(8) 0.0197(8) 0.0000(6) 0.0029(7) -0.0013(8)

loop_
_atom_type_symbol
_atom_type_description
_atom_type_scat_dispersion_real
_atom_type_scat_dispersion_imag
_atom_type_scat_source
C C 0.0033 0.0016 'International Tables Vol C Tables 4.2.6.8 and 6.1.1.4'
H H 0.0000 0.0000 'International Tables Vol C Tables 4.2.6.8 and 6.1.1.4'
N N 0.0061 0.0033 'International Tables Vol C Tables 4.2.6.8 and 6.1.1.4'
O O 0.0106 0.0060 'International Tables Vol C Tables 4.2.6.8 and 6.1.1.4'
Br Br -0.2901 2.4595 'International Tables Vol C Tables 4.2.6.8 and 6.1.1.4'

loop_
_geom_angle_atom_site_label_1
_geom_angle_atom_site_label_2
_geom_angle_atom_site_label_3
_geom_angle
O2 N1 O3 123.90(17)
O2 N1 C7 117.88(14)
O3 N1 C7 118.17(15)
O1 C1 C6 122.20(18)
O1 C1 C2 121.19(17)
C6 C1 C2 116.53(17)
C1 C2 C3 113.96(15)
C8 C3 C7 110.57(14)
C8 C3 C2 112.66(14)
C7 C3 C2 109.10(14)
C8 C3 C4 110.45(14)
C7 C3 C4 105.91(14)
C2 C3 C4 107.90(14)
C5 C4 C3 111.38(16)
C4 C5 C6 110.74(17)
C1 C6 C5 112.46(15)
N1 C7 C3 110.83(14)
C9 C8 C13 117.61(16)
C9 C8 C3 123.16(16)
C13 C8 C3 119.23(16)
C8 C9 C10 121.56(17)
C11 C10 C9 118.96(17)
C10 C11 C12 121.15(17)
C10 C11 Br1 119.83(14)
C12 C11 Br1 119.03(13)
C13 C12 C11 118.94(17)
C12 C13 C8 121.78(17)

loop_
_geom_bond_atom_site_label_1
_geom_bond_atom_site_label_2
_geom_bond_distance
Br1 C11 1.8998(17)
O1 C1 1.216(2)
O2 N1 1.226(2)
O3 N1 1.2266(19)
N1 C7 1.493(2)
C1 C6 1.502(3)
C1 C2 1.513(2)
C2 C3 1.545(2)
C3 C8 1.537(2)
C3 C7 1.542(2)
C3 C4 1.547(2)
C4 C5 1.528(3)
C5 C6 1.537(3)
C8 C9 1.391(3)
C8 C13 1.399(3)
C9 C10 1.393(3)
C10 C11 1.382(3)
C11 C12 1.385(3)
C12 C13 1.383(2)
